data_2200872
loop_
_publ_author_name
'Ng, Seik Weng'

_publ_section_title
;
 The space group of tris(dimethyldithiophosphato)osmium(III)
;
_journal_issue 1
_journal_name_full 'Acta Crystallographica Section E'
_journal_page_first m20
_journal_page_last m21
_journal_paper_doi 10.1107/S160053680102092X
_journal_volume 58
_journal_year 2002
_chemical_formula_iupac '[Os (C2 H6 O2 P S2)3]'
_chemical_formula_moiety 'C6 H18 O6 Os P3 S6'
_chemical_formula_sum 'C6 H18 O6 Os P3 S6'
_chemical_formula_weight 661.67
_chemical_name_systematic
;
Tris(dimethyldithiophosphato)osmium(III)
;
_space_group_IT_number 15
_symmetry_cell_setting monoclinic
_symmetry_space_group_name_Hall '-C 2yc'
_symmetry_space_group_name_H-M 'C 1 2/c 1'
_atom_sites_solution_hydrogens geom
_atom_sites_solution_primary direct
_atom_sites_solution_secondary difmap
_audit_creation_method SHELXL-97
_cell_angle_alpha 90.00(2)
_cell_angle_beta 96.990(10)
_cell_angle_gamma 90.00(2)
_cell_formula_units_Z 4
_cell_length_a 14.1380(10)
_cell_length_b 11.228(4)
_cell_length_c 12.9700(10)
_cell_measurement_reflns_used 25
_cell_measurement_temperature 298(2)
_cell_measurement_theta_max 14.22
_cell_measurement_theta_min 11.40
_cell_volume 2043.6(8)
_computing_cell_refinement ARGUS-MACH3
_computing_data_collection 'ARGUS-MACH3 (Nonius, 1997)'
_computing_data_reduction 'XCAD4 (Harms, 1997)'
_computing_molecular_graphics 'ORTEPII (Johnson, 1976)'
_computing_publication_material SHELXL97
_computing_structure_refinement 'SHELXL97 (Sheldrick, 1997)'
_computing_structure_solution 'SHELXS97 (Sheldrick, 1997)'
_diffrn_ambient_temperature 298(2)
_diffrn_measured_fraction_theta_full 1.000
_diffrn_measured_fraction_theta_max 1.000
_diffrn_measurement_device_type 'Nonius MACH-3 four-circle'
_diffrn_measurement_method \w
_diffrn_radiation_monochromator graphite
_diffrn_radiation_source 'fine-focus sealed tube'
_diffrn_radiation_type MoK\a
_diffrn_radiation_wavelength .71073
_diffrn_reflns_av_R_equivalents .024
_diffrn_reflns_av_sigmaI/netI .0221
_diffrn_reflns_limit_h_max 10
_diffrn_reflns_limit_h_min -16
_diffrn_reflns_limit_k_max 10
_diffrn_reflns_limit_k_min -13
_diffrn_reflns_limit_l_max 15
_diffrn_reflns_limit_l_min -15
_diffrn_reflns_number 3741
_diffrn_reflns_theta_full 24.99
_diffrn_reflns_theta_max 24.99
_diffrn_reflns_theta_min 2.32
_diffrn_standards_decay_% 0
_diffrn_standards_interval_time 60
_diffrn_standards_number 3
_exptl_absorpt_coefficient_mu 7.105
_exptl_absorpt_correction_T_max .180
_exptl_absorpt_correction_T_min .119
_exptl_absorpt_correction_type empirical
_exptl_absorpt_process_details 'via \y scan (North et al., 1968)'
_exptl_crystal_colour Violet
_exptl_crystal_density_diffrn 2.151
_exptl_crystal_density_method 'not measured'
_exptl_crystal_description Plate
_exptl_crystal_F_000 1276
_exptl_crystal_size_max .35
_exptl_crystal_size_mid .20
_exptl_crystal_size_min .10
_refine_diff_density_max .34
_refine_diff_density_min -.80
_refine_ls_extinction_method none
_refine_ls_goodness_of_fit_ref 1.09
_refine_ls_hydrogen_treatment constr
_refine_ls_matrix_type full
_refine_ls_number_parameters 101
_refine_ls_number_reflns 1805
_refine_ls_number_restraints 0
_refine_ls_restrained_S_all 1.09
_refine_ls_R_factor_all .020
_refine_ls_R_factor_gt .017
_refine_ls_shift/su_max <0.001
_refine_ls_shift/su_mean <0.001
_refine_ls_structure_factor_coef Fsqd
_refine_ls_weighting_details 'calc w = 1/[\s^2^(Fo^2^)+(0.0282P)^2^] where P Fo^2^+2Fc^2^)/3'
_refine_ls_weighting_scheme calc
_refine_ls_wR_factor_gt .042
_refine_ls_wR_factor_ref .043
_reflns_number_gt 1691
_reflns_number_total 1805
_reflns_threshold_expression I>2\s(I)
_cod_data_source_file ci6081.cif
_cod_data_source_block I
_cod_depositor_comments
;
The following automatic conversions were performed:
'_symmetry_cell_setting' value 'Monoclinic' changed to 'monoclinic'
according to '/home/saulius/struct/CIF-dictionaries/cif_core.dic'
dictionary named 'cif_core.dic' version 2.4.1 from 2010-06-29.

Automatic conversion script
Id: cif_fix_enum 1527 2010-12-29 10:47:43Z saulius 

The following automatic conversions were performed:

'_symmetry_cell_setting' value 'Monoclinic' changed to 'monoclinic'
according to /home/saulius/struct/CIF-dictionaries/cif_core.dic
dictionary named 'cif_core.dic' version 2.4.1 from 2010-06-29.

Automatic conversion script
Id: cif_fix_values 1715 2011-07-08 13:25:40Z adriana 
;
_cod_original_sg_symbol_H-M 'C 2/c'
_cod_database_code 2200872
_cod_database_fobs_code 2200872

loop_
_symmetry_equiv_pos_as_xyz
'x, y, z'
'x, -y, z+1/2'
'x+1/2, y+1/2, z'
'x+1/2, -y+1/2, z+1/2'
'-x, -y, -z'
'-x, y, -z-1/2'
'-x+1/2, -y+1/2, -z'
'-x+1/2, y+1/2, -z-1/2'

loop_
_atom_site_label
_atom_site_fract_x
_atom_site_fract_y
_atom_site_fract_z
_atom_site_U_iso_or_equiv
_atom_site_adp_type
_atom_site_calc_flag
_atom_site_refinement_flags
_atom_site_occupancy
_atom_site_disorder_assembly
_atom_site_disorder_group
_atom_site_type_symbol
Os1 1.0000 .340348(14) .2500 .03051(7) Uani d S 1 . . Os
S1 .88379(6) .48689(8) .29425(6) .04313(19) Uani d . 1 . . S
S2 .90608(6) .35733(8) .08183(6) .0421(2) Uani d . 1 . . S
S3 .90999(6) .17753(7) .31041(7) .04145(18) Uani d . 1 . . S
P1 .82094(6) .46934(8) .14797(6) .03857(19) Uani d . 1 . . P
P2 1.0000 .06660(11) .2500 .0392(3) Uani d S 1 . . P
O1 .71336(17) .4286(2) .1381(2) .0511(6) Uani d . 1 . . O
O2 .80188(18) .5910(2) .08814(19) .0526(6) Uani d . 1 . . O
O3 .95068(18) -.0275(2) .17078(18) .0528(6) Uani d . 1 . . O
C1 .6870(3) .3135(4) .1744(4) .0613(10) Uani d . 1 . . C
H1A .6190 .3045 .1618 .092 Uiso calc R 1 . . H
H1B .7073 .3070 .2475 .092 Uiso calc R 1 . . H
H1C .7170 .2524 .1380 .092 Uiso calc R 1 . . H
C2 .8808(4) .6652(4) .0679(4) .0692(13) Uani d . 1 . . C
H2A .8571 .7353 .0309 .104 Uiso calc R 1 . . H
H2B .9212 .6218 .0267 .104 Uiso calc R 1 . . H
H2C .9168 .6880 .1325 .104 Uiso calc R 1 . . H
C3 .8866(3) .0119(4) .0811(3) .0668(11) Uani d . 1 . . C
H3A .8632 -.0560 .0409 .100 Uiso calc R 1 . . H
H3B .9203 .0635 .0391 .100 Uiso calc R 1 . . H
H3C .8340 .0543 .1041 .100 Uiso calc R 1 . . H

loop_
_atom_site_aniso_label
_atom_site_aniso_U_11
_atom_site_aniso_U_22
_atom_site_aniso_U_33
_atom_site_aniso_U_12
_atom_site_aniso_U_13
_atom_site_aniso_U_23
Os1 .03257(11) .02900(10) .03024(10) .000 .00492(6) .000
S1 .0479(5) .0438(5) .0382(4) .0089(4) .0072(3) -.0066(3)
S2 .0460(5) .0464(5) .0331(4) .0090(3) .0019(3) -.0047(3)
S3 .0424(4) .0360(4) .0474(4) -.0053(3) .0116(3) .0020(3)
P1 .0374(4) .0373(5) .0408(4) .0060(3) .0038(3) .0015(3)
P2 .0465(6) .0292(6) .0401(6) .000 -.0016(5) .000
O1 .0393(13) .0486(14) .0642(14) .0032(10) .0012(11) .0042(11)
O2 .0543(15) .0454(15) .0587(14) .0081(11) .0087(11) .0108(11)
O3 .0665(16) .0348(13) .0526(14) -.0008(11) -.0108(12) -.0061(10)
C1 .054(2) .050(2) .081(3) -.0058(18) .011(2) .006(2)
C2 .087(3) .052(3) .073(3) -.005(2) .029(3) .0110(19)
C3 .079(3) .054(2) .059(2) .000(2) -.022(2) -.0065(19)

loop_
_atom_type_symbol
_atom_type_description
_atom_type_scat_dispersion_real
_atom_type_scat_dispersion_imag
_atom_type_scat_source
C C .0033 .0016 'International Tables Vol C Tables 4.2.6.8 and 6.1.1.4'
H H .0000 .0000 'International Tables Vol C Tables 4.2.6.8 and 6.1.1.4'
O O .0106 .0060 'International Tables Vol C Tables 4.2.6.8 and 6.1.1.4'
P P .1023 .0942 'International Tables Vol C Tables 4.2.6.8 and 6.1.1.4'
S S .1246 .1234 'International Tables Vol C Tables 4.2.6.8 and 6.1.1.4'
Os Os -1.2165 7.6030 'International Tables Vol C Tables 4.2.6.8 and 6.1.1.4'

loop_
_geom_angle_atom_site_label_1
_geom_angle_atom_site_label_2
_geom_angle_atom_site_label_3
_geom_angle_site_symmetry_1
_geom_angle_site_symmetry_3
_geom_angle
_geom_angle_publ_flag
S1 Os1 S1 . 6_756 95.30(5) no
S1 Os1 S2 . . 81.24(3) no
S1 Os1 S2 . 6_756 92.64(3) no
S1 Os1 S3 . . 92.16(4) no
S1 Os1 S3 6_756 . 169.57(3) no
S1 Os1 S2 6_756 . 92.64(3) no
S1 Os1 S2 6_756 6_756 81.24(3) no
S1 Os1 S3 6_756 . 169.57(3) no
S1 Os1 S3 6_756 6_756 92.16(4) no
S2 Os1 S2 . 6_756 170.96(4) no
S2 Os1 S3 . . 95.69(4) no
S2 Os1 S3 . 6_756 91.16(3) no
S2 Os1 S3 6_756 . 91.16(3) no
S2 Os1 S3 6_756 6_756 95.69(4) no
S3 Os1 S3 . 6_756 81.43(5) no
P1 S1 Os1 . . 86.83(4) no
P1 S2 Os1 . . 87.47(4) no
P2 S3 Os1 . . 87.65(4) no
O2 P1 O1 . . 96.08(14) no
O2 P1 S1 . . 114.19(11) no
O1 P1 S1 . . 114.64(10) no
O2 P1 S2 . . 114.09(10) no
O1 P1 S2 . . 113.97(11) no
S1 P1 S2 . . 104.28(5) no
O3 P2 O3 . 6_756 95.82(19) no
O3 P2 S3 . 6_756 114.38(10) no
O3 P2 S3 6_756 6_756 114.79(10) no
O3 P2 S3 . . 114.79(10) no
O3 P2 S3 6_756 . 114.38(10) no
S3 P2 S3 6_756 . 103.27(7) no
C1 O1 P1 . . 121.3(2) no
C2 O2 P1 . . 120.0(3) no
C3 O3 P2 . . 120.1(2) no
O1 C1 H1A . . 109.5 no
O1 C1 H1B . . 109.5 no
H1A C1 H1B . . 109.5 no
O1 C1 H1C . . 109.5 no
H1A C1 H1C . . 109.5 no
H1B C1 H1C . . 109.5 no
O2 C2 H2A . . 109.5 no
O2 C2 H2B . . 109.5 no
H2A C2 H2B . . 109.5 no
O2 C2 H2C . . 109.5 no
H2A C2 H2C . . 109.5 no
H2B C2 H2C . . 109.5 no
O3 C3 H3A . . 109.5 no
O3 C3 H3B . . 109.5 no
H3A C3 H3B . . 109.5 no
O3 C3 H3C . . 109.5 no
H3A C3 H3C . . 109.5 no
H3B C3 H3C . . 109.5 no

loop_
_geom_bond_atom_site_label_1
_geom_bond_atom_site_label_2
_geom_bond_site_symmetry_2
_geom_bond_distance
_geom_bond_publ_flag
Os1 S1 . 2.4424(10) no
Os1 S1 6_756 2.4424(10) no
Os1 S2 . 2.4191(8) no
Os1 S2 6_756 2.4191(8) no
Os1 S3 . 2.4120(10) no
Os1 S3 6_756 2.4120(10) no
S1 P1 . 2.0044(12) no
S2 P1 . 2.0045(12) no
S3 P2 . 2.0067(12) no
P1 O2 . 1.578(3) no
P1 O1 . 1.579(3) no
P2 O3 . 1.576(2) no
P2 O3 6_756 1.576(2) no
P2 S3 6_756 2.0067(12) no
O1 C1 . 1.439(5) no
O2 C2 . 1.443(5) no
O3 C3 . 1.454(4) no
C1 H1A . .96 no
C1 H1B . .96 no
C1 H1C . .96 no
C2 H2A . .96 no
C2 H2B . .96 no
C2 H2C . .96 no
C3 H3A . .96 no
C3 H3B . .96 no
C3 H3C . .96 no

loop_
_geom_torsion_atom_site_label_1
_geom_torsion_atom_site_label_2
_geom_torsion_atom_site_label_3
_geom_torsion_atom_site_label_4
_geom_torsion_site_symmetry_1
_geom_torsion_site_symmetry_4
_geom_torsion
_geom_torsion_publ_flag
S3 Os1 S1 P1 . . -92.55(5) no
S3 Os1 S1 P1 6_756 . -40.73(17) no
S2 Os1 S1 P1 . . 2.88(4) no
S2 Os1 S1 P1 6_756 . 176.19(4) no
S1 Os1 S1 P1 6_756 . 94.75(4) no
S3 Os1 S2 P1 . . 88.44(5) no
S3 Os1 S2 P1 6_756 . 169.94(4) no
S1 Os1 S2 P1 6_756 . -97.84(5) no
S1 Os1 S2 P1 . . -2.88(4) no
S2 Os1 S3 P2 . . 90.32(4) no
S2 Os1 S3 P2 6_756 . -95.58(4) no
S1 Os1 S3 P2 6_756 . -52.60(16) no
S1 Os1 S3 P2 . . 171.72(3) no
Os1 S1 P1 O2 . . -128.73(11) no
Os1 S1 P1 O1 . . 121.76(11) no
Os1 S1 P1 S2 . . -3.55(5) no
Os1 S2 P1 O2 . . 128.83(12) no
Os1 S2 P1 O1 . . -122.15(11) no
Os1 S2 P1 S1 . . 3.58(5) no
Os1 S3 P2 O3 . . -125.17(11) no
Os1 S3 P2 O3 . 6_756 125.44(11) no
O2 P1 O1 C1 . . 175.4(3) no
S1 P1 O1 C1 . . -64.5(3) no
S2 P1 O1 C1 . . 55.6(3) no
O1 P1 O2 C2 . . -176.0(3) no
S1 P1 O2 C2 . . 63.5(3) no
S2 P1 O2 C2 . . -56.4(3) no
O3 P2 O3 C3 6_756 . 175.3(4) no
S3 P2 O3 C3 6_756 . -64.1(3) no
S3 P2 O3 C3 . . 55.1(3) no
